data_7223980
loop_
_publ_author_name
'Wang, S.'
'Knowles, G. P.'
'Chaffee, A. L.'
'Langford, S. J.'

_publ_section_title
;
 Selective CO2uptake and vapor adsorption study within Sn(iv) porphyrin
 crystals
;
_journal_issue 9
_journal_name_full CrystEngComm
_journal_page_first 1515
_journal_paper_doi 10.1039/C5CE02170G
_journal_volume 18
_journal_year 2016
_chemical_formula_moiety 'C60 H44 N6 O6 Sn'
_chemical_formula_sum 'C60 H44 N6 O6 Sn'
_chemical_formula_weight 1063.70
_chemical_name_systematic
; 
 ? 
;
_space_group_IT_number 148
_symmetry_cell_setting trigonal
_symmetry_space_group_name_Hall '-R 3'
_symmetry_space_group_name_H-M 'R -3 :H'
_atom_sites_solution_hydrogens geom
_atom_sites_solution_primary direct
_atom_sites_solution_secondary difmap
_audit_creation_method SHELXL-97
_audit_update_record
;
2015-11-04 deposited with the CCDC.
2016-01-22 downloaded from the CCDC.
;
_cell_angle_alpha 90.00
_cell_angle_beta 90.00
_cell_angle_gamma 120.00
_cell_formula_units_Z 9
_cell_length_a 37.090(2)
_cell_length_b 37.090(2)
_cell_length_c 10.1013(6)
_cell_measurement_reflns_used 'total reflection'
_cell_measurement_temperature 123(2)
_cell_measurement_theta_max 21.586
_cell_measurement_theta_min 2.20
_cell_volume 12034.3(12)
_computing_cell_refinement 'Bruker SMART'
_computing_data_collection 'Bruker SMART'
_computing_data_reduction 'Bruker SMART'
_computing_molecular_graphics 'Bruker SHELXTL'
_computing_publication_material 'Bruker SHELXTL'
_computing_structure_refinement 'SHELXL-97 (Sheldrick, 1997)'
_computing_structure_solution 'SHELXS-97 (Sheldrick, 1990)'
_diffrn_ambient_temperature 123(2)
_diffrn_measured_fraction_theta_full 0.964
_diffrn_measured_fraction_theta_max 0.964
_diffrn_measurement_device_type 'Bruker SMART APEX II CCD area-detector'
_diffrn_measurement_method '\f and \w scans'
_diffrn_radiation_monochromator graphite
_diffrn_radiation_source 'fine-focus sealed tube'
_diffrn_radiation_type MoK\a
_diffrn_radiation_wavelength 0.71073
_diffrn_reflns_av_R_equivalents 0.0392
_diffrn_reflns_av_sigmaI/netI 0.0716
_diffrn_reflns_limit_h_max 23
_diffrn_reflns_limit_h_min -42
_diffrn_reflns_limit_k_max 29
_diffrn_reflns_limit_k_min -42
_diffrn_reflns_limit_l_max 12
_diffrn_reflns_limit_l_min -12
_diffrn_reflns_number 12548
_diffrn_reflns_theta_full 26.48
_diffrn_reflns_theta_max 26.48
_diffrn_reflns_theta_min 1.10
_diffrn_standards_interval_time 0
_diffrn_standards_number 0
_exptl_absorpt_coefficient_mu 0.534
_exptl_absorpt_correction_T_max 0.7454
_exptl_absorpt_correction_T_min 0.6367
_exptl_absorpt_correction_type multi-scan
_exptl_absorpt_process_details 'SADABS (Sheldrick, 1996)'
_exptl_crystal_colour purple
_exptl_crystal_density_diffrn 1.321
_exptl_crystal_density_method 'not measured'
_exptl_crystal_description needle
_exptl_crystal_F_000 4896
_exptl_crystal_size_max 0.2
_exptl_crystal_size_mid 0.2
_exptl_crystal_size_min 0.2
_platon_squeeze_details
;
;
_refine_diff_density_max 3.137
_refine_diff_density_min -1.053
_refine_diff_density_rms 0.229
_refine_ls_extinction_method none
_refine_ls_goodness_of_fit_ref 1.458
_refine_ls_hydrogen_treatment constr
_refine_ls_matrix_type full
_refine_ls_number_parameters 319
_refine_ls_number_reflns 5334
_refine_ls_number_restraints 28
_refine_ls_restrained_S_all 1.500
_refine_ls_R_factor_all 0.1133
_refine_ls_R_factor_gt 0.0711
_refine_ls_shift/su_max 0.001
_refine_ls_shift/su_mean 0.000
_refine_ls_structure_factor_coef Fsqd
_refine_ls_weighting_details 'calc w=1/[\s^2^(Fo^2^)+(0.1000P)^2^+0.0000P] where P=(Fo^2^+2Fc^2^)/3'
_refine_ls_weighting_scheme calc
_refine_ls_wR_factor_gt 0.2089
_refine_ls_wR_factor_ref 0.2417
_reflns_number_gt 3588
_reflns_number_total 5334
_reflns_threshold_expression >2sigma(I)
_cod_data_source_file c5ce02170g2.cif
_cod_data_source_block 11
_cod_depositor_comments 'Adding full bibliography for 7223978--7223980.cif.'
_cod_original_cell_volume 12034.0(12)
_cod_original_sg_symbol_H-M R-3
_cod_database_code 7223980

loop_
_symmetry_equiv_pos_as_xyz
'x, y, z'
'-y, x-y, z'
'-x+y, -x, z'
'x+2/3, y+1/3, z+1/3'
'-y+2/3, x-y+1/3, z+1/3'
'-x+y+2/3, -x+1/3, z+1/3'
'x+1/3, y+2/3, z+2/3'
'-y+1/3, x-y+2/3, z+2/3'
'-x+y+1/3, -x+2/3, z+2/3'
'-x, -y, -z'
'y, -x+y, -z'
'x-y, x, -z'
'-x+2/3, -y+1/3, -z+1/3'
'y+2/3, -x+y+1/3, -z+1/3'
'x-y+2/3, x+1/3, -z+1/3'
'-x+1/3, -y+2/3, -z+2/3'
'y+1/3, -x+y+2/3, -z+2/3'
'x-y+1/3, x+2/3, -z+2/3'

loop_
_atom_site_label
_atom_site_type_symbol
_atom_site_fract_x
_atom_site_fract_y
_atom_site_fract_z
_atom_site_U_iso_or_equiv
_atom_site_adp_type
_atom_site_occupancy
_atom_site_symmetry_multiplicity
_atom_site_calc_flag
_atom_site_refinement_flags
_atom_site_disorder_assembly
_atom_site_disorder_group
Sn1 Sn 0.0000 0.5000 0.5000 0.0297(3) Uani 1 2 d S . .
N4 N 0.04737(15) 0.54984(15) 0.3955(5) 0.0322(12) Uani 1 1 d . . .
O5 O 0.03865(13) 0.50934(13) 0.6574(4) 0.0397(11) Uani 1 1 d . . .
N3 N 0.01774(15) 0.45971(15) 0.4153(5) 0.0319(12) Uani 1 1 d . . .
C15 C 0.00019(19) 0.41806(18) 0.4383(6) 0.0322(14) Uani 1 1 d . A .
C24 C -0.05144(18) 0.34814(18) 0.5322(6) 0.0337(15) Uani 1 1 d . A .
C9 C 0.10399(19) 0.58899(18) 0.2668(6) 0.0344(15) Uani 1 1 d . . .
H9 H 0.1268 0.5968 0.2085 0.041 Uiso 1 1 calc R . .
C14 C 0.02253(19) 0.4026(2) 0.3655(6) 0.0368(16) Uani 1 1 d . . .
H14 H 0.0168 0.3746 0.3644 0.044 Uiso 1 1 calc R A .
C7 C 0.05637(18) 0.59056(18) 0.4024(6) 0.0313(14) Uani 1 1 d . . .
C13 C 0.0530(2) 0.43442(19) 0.2992(7) 0.0396(16) Uani 1 1 d . A .
H13 H 0.0726 0.4329 0.2425 0.048 Uiso 1 1 calc R . .
C8 C 0.09222(19) 0.6150(2) 0.3215(6) 0.0360(15) Uani 1 1 d . . .
H8 H 0.1054 0.6443 0.3085 0.043 Uiso 1 1 calc R . .
C10 C 0.07595(19) 0.54785(19) 0.3123(6) 0.0329(15) Uani 1 1 d . A .
C28 C -0.0979(2) 0.2785(2) 0.4570(7) 0.0424(17) Uani 1 1 d . A .
H28 H -0.1175 0.2604 0.3934 0.051 Uiso 1 1 calc R . .
C26 C -0.06021(19) 0.28923(19) 0.6585(7) 0.0375(16) Uani 1 1 d . A .
H26 H -0.0529 0.2787 0.7332 0.045 Uiso 1 1 calc R . .
C23 C -0.03483(19) 0.39380(19) 0.5219(6) 0.0329(14) Uani 1 1 d . . .
C27 C -0.0886(2) 0.26197(19) 0.5687(7) 0.0370(16) Uani 1 1 d . . .
C11 C 0.07763(18) 0.51170(19) 0.2824(6) 0.0316(14) Uani 1 1 d . . .
C25 C -0.04208(19) 0.33187(19) 0.6417(7) 0.0367(16) Uani 1 1 d . . .
H25 H -0.0230 0.3502 0.7061 0.044 Uiso 1 1 calc R A .
C16 C 0.11265(19) 0.51824(18) 0.1912(7) 0.0349(15) Uani 1 1 d . A .
C12 C 0.05099(18) 0.47180(19) 0.3284(6) 0.0331(14) Uani 1 1 d . A .
C29 C -0.07827(19) 0.32142(19) 0.4401(7) 0.0372(15) Uani 1 1 d . . .
H29 H -0.0837 0.3323 0.3625 0.045 Uiso 1 1 calc R A .
C18 C 0.1843(2) 0.5391(3) 0.1527(10) 0.071(3) Uani 1 1 d . A .
H18 H 0.2111 0.5479 0.1880 0.086 Uiso 1 1 calc R . .
C19 C 0.1777(3) 0.5346(2) 0.0213(8) 0.055(2) Uiso 1 1 d . . .
C21 C 0.1061(2) 0.5130(2) 0.0568(7) 0.0455(18) Uani 1 1 d . . .
H21 H 0.0793 0.5042 0.0211 0.055 Uiso 1 1 calc R A .
C30 C -0.1107(2) 0.21519(19) 0.5899(7) 0.0503(19) Uani 1 1 d . . .
H30A H -0.0905 0.2056 0.5847 0.075 Uiso 1 1 calc R . .
H30B H -0.1320 0.2013 0.5213 0.075 Uiso 1 1 calc R . .
H30C H -0.1240 0.2085 0.6773 0.075 Uiso 1 1 calc R . .
C20 C 0.1390(3) 0.5206(2) -0.0261(8) 0.057(2) Uani 1 1 d . A .
H20 H 0.1342 0.5159 -0.1185 0.069 Uiso 1 1 calc R . .
C17 C 0.1506(2) 0.5306(3) 0.2374(8) 0.063(2) Uani 1 1 d . . .
H17 H 0.1552 0.5339 0.3303 0.075 Uiso 1 1 calc R A .
C22 C 0.2140(3) 0.5419(3) -0.0736(11) 0.093(4) Uani 1 1 d . . .
H22A H 0.2150 0.5161 -0.0819 0.140 Uiso 1 1 calc R . .
H22B H 0.2405 0.5639 -0.0376 0.140 Uiso 1 1 calc R . .
H22C H 0.2093 0.5503 -0.1610 0.140 Uiso 1 1 calc R . .
C1 C 0.0822(4) 0.5375(5) 0.6638(19) 0.058(5) Uiso 0.50 1 d PD A 2
C6 C 0.1107(5) 0.5285(4) 0.6123(18) 0.062(5) Uiso 0.50 1 d PD A 2
H6 H 0.1015 0.5031 0.5661 0.074 Uiso 0.50 1 calc PR A 2
C2 C 0.0963(5) 0.5748(5) 0.7216(19) 0.077(6) Uiso 0.50 1 d PD A 2
H2 H 0.0772 0.5836 0.7465 0.093 Uiso 0.50 1 calc PR A 2
C4 C 0.1662(4) 0.5921(5) 0.6886(19) 0.079(6) Uiso 0.50 1 d PD A 2
H4 H 0.1951 0.6118 0.6933 0.095 Uiso 0.50 1 calc PR A 2
C3 C 0.1371(5) 0.5997(5) 0.745(2) 0.064(5) Uiso 0.50 1 d PD A 2
C5 C 0.1516(5) 0.5551(6) 0.626(2) 0.100(7) Uiso 0.50 1 d PD A 2
H5 H 0.1708 0.5477 0.5908 0.120 Uiso 0.50 1 calc PR A 2
C1' C 0.0744(4) 0.5431(4) 0.6816(16) 0.040(4) Uiso 0.50 1 d PD A 1
C2' C 0.0782(4) 0.5742(4) 0.7565(16) 0.057(4) Uiso 0.50 1 d PD A 1
H2' H 0.0545 0.5735 0.7948 0.068 Uiso 0.50 1 calc PR A 1
C6' C 0.1087(5) 0.5437(5) 0.6300(19) 0.072(6) Uiso 0.50 1 d PD A 1
H6' H 0.1057 0.5204 0.5815 0.087 Uiso 0.50 1 calc PR A 1
C4' C 0.1509(4) 0.6072(5) 0.727(2) 0.070(6) Uiso 0.50 1 d PD A 1
H4' H 0.1780 0.6290 0.7486 0.084 Uiso 0.50 1 calc PR A 1
C3' C 0.1177(5) 0.6076(5) 0.7773(19) 0.081(6) Uiso 0.50 1 d PD A 1
C5' C 0.1466(5) 0.5768(6) 0.647(2) 0.120(9) Uiso 0.50 1 d PD A 1
H5' H 0.1700 0.5786 0.6032 0.144 Uiso 0.50 1 calc PR A 1
N2 N 0.1240(6) 0.6477(6) 0.844(2) 0.078(5) Uiso 0.50 1 d PD A 1
N1 N 0.1463(8) 0.6340(8) 0.809(2) 0.124(7) Uiso 0.50 1 d PD A 2
O1 O 0.1859(9) 0.6610(9) 0.792(3) 0.219(11) Uiso 0.50 1 d PD A 2
O4 O 0.0894(8) 0.6338(9) 0.901(3) 0.217(12) Uiso 0.50 1 d PD A 1
O2 O 0.1185(13) 0.6363(15) 0.886(4) 0.28(2) Uiso 0.50 1 d PD A 2
O3 O 0.1539(10) 0.6815(8) 0.805(3) 0.251(14) Uiso 0.50 1 d PD A 1

loop_
_atom_site_aniso_label
_atom_site_aniso_U_11
_atom_site_aniso_U_22
_atom_site_aniso_U_33
_atom_site_aniso_U_23
_atom_site_aniso_U_13
_atom_site_aniso_U_12
Sn1 0.0275(4) 0.0238(4) 0.0382(4) 0.0028(3) 0.0051(2) 0.0131(3)
N4 0.031(3) 0.028(3) 0.038(3) 0.004(2) 0.007(2) 0.016(2)
O5 0.034(3) 0.037(3) 0.044(3) 0.004(2) 0.000(2) 0.015(2)
N3 0.031(3) 0.026(3) 0.039(3) 0.003(2) 0.010(2) 0.015(2)
C15 0.031(3) 0.025(3) 0.040(4) -0.001(3) 0.000(3) 0.013(3)
C24 0.027(3) 0.027(3) 0.046(4) -0.003(3) 0.001(3) 0.013(3)
C9 0.027(3) 0.029(3) 0.045(4) 0.003(3) 0.004(3) 0.012(3)
C14 0.038(4) 0.027(3) 0.048(4) -0.006(3) 0.001(3) 0.018(3)
C7 0.028(3) 0.023(3) 0.040(4) 0.002(3) -0.001(3) 0.010(3)
C13 0.032(4) 0.033(4) 0.050(4) -0.004(3) 0.002(3) 0.014(3)
C8 0.030(3) 0.029(3) 0.042(4) 0.004(3) 0.003(3) 0.009(3)
C10 0.032(3) 0.030(3) 0.040(4) 0.003(3) 0.005(3) 0.018(3)
C28 0.041(4) 0.032(4) 0.048(5) -0.005(3) 0.002(3) 0.014(3)
C26 0.033(4) 0.032(4) 0.048(4) 0.002(3) 0.000(3) 0.017(3)
C23 0.031(3) 0.031(3) 0.038(4) -0.001(3) -0.001(3) 0.016(3)
C27 0.038(4) 0.030(3) 0.044(4) 0.002(3) 0.021(3) 0.017(3)
C11 0.027(3) 0.034(3) 0.033(4) 0.000(3) -0.001(3) 0.014(3)
C25 0.034(4) 0.025(3) 0.048(4) -0.002(3) -0.004(3) 0.013(3)
C16 0.033(4) 0.026(3) 0.046(4) 0.002(3) 0.010(3) 0.015(3)
C12 0.027(3) 0.034(4) 0.038(4) -0.001(3) 0.002(3) 0.015(3)
C29 0.038(4) 0.031(3) 0.045(4) 0.001(3) 0.002(3) 0.019(3)
C18 0.034(4) 0.083(7) 0.093(7) -0.016(5) 0.003(4) 0.025(4)
C21 0.046(4) 0.044(4) 0.044(5) 0.003(3) 0.012(3) 0.021(4)
C30 0.058(5) 0.025(4) 0.061(5) 0.007(3) 0.018(4) 0.016(3)
C20 0.081(6) 0.049(5) 0.045(5) 0.007(4) 0.016(4) 0.034(5)
C17 0.045(5) 0.091(7) 0.052(5) -0.010(5) 0.007(4) 0.034(5)
C22 0.080(7) 0.081(7) 0.120(9) 0.028(6) 0.064(6) 0.041(6)

loop_
_atom_type_symbol
_atom_type_description
_atom_type_scat_dispersion_real
_atom_type_scat_dispersion_imag
_atom_type_scat_source
C C 0.0033 0.0016 'International Tables Vol C Tables 4.2.6.8 and 6.1.1.4'
H H 0.0000 0.0000 'International Tables Vol C Tables 4.2.6.8 and 6.1.1.4'
N N 0.0061 0.0033 'International Tables Vol C Tables 4.2.6.8 and 6.1.1.4'
O O 0.0106 0.0060 'International Tables Vol C Tables 4.2.6.8 and 6.1.1.4'
Sn Sn -0.6537 1.4246 'International Tables Vol C Tables 4.2.6.8 and 6.1.1.4'

loop_
_geom_angle_atom_site_label_1
_geom_angle_atom_site_label_2
_geom_angle_atom_site_label_3
_geom_angle
_geom_angle_site_symmetry_1
_geom_angle_site_symmetry_3
O5 Sn1 O5 180.0(2) . 10_566
O5 Sn1 N4 88.00(18) . 10_566
O5 Sn1 N4 92.00(18) 10_566 10_566
O5 Sn1 N4 92.00(18) . .
O5 Sn1 N4 88.00(18) 10_566 .
N4 Sn1 N4 180.0(3) 10_566 .
O5 Sn1 N3 89.71(18) . .
O5 Sn1 N3 90.29(18) 10_566 .
N4 Sn1 N3 90.03(19) 10_566 .
N4 Sn1 N3 89.97(19) . .
O5 Sn1 N3 90.29(18) . 10_566
O5 Sn1 N3 89.71(18) 10_566 10_566
N4 Sn1 N3 89.97(19) 10_566 10_566
N4 Sn1 N3 90.03(19) . 10_566
N3 Sn1 N3 180.000(1) . 10_566
C7 N4 C10 108.5(5) . .
C7 N4 Sn1 125.5(4) . .
C10 N4 Sn1 125.9(4) . .
C1' O5 C1 19.2(8) . .
C1' O5 Sn1 126.3(8) . .
C1 O5 Sn1 126.9(9) . .
C15 N3 C12 108.4(5) . .
C15 N3 Sn1 126.6(4) . .
C12 N3 Sn1 124.9(4) . .
N3 C15 C14 108.9(5) . .
N3 C15 C23 125.7(5) . .
C14 C15 C23 125.4(6) . .
C29 C24 C25 118.7(6) . .
C29 C24 C23 121.1(6) . .
C25 C24 C23 120.0(6) . .
C8 C9 C10 107.9(6) . .
C8 C9 H9 126.1 . .
C10 C9 H9 126.1 . .
C13 C14 C15 107.8(6) . .
C13 C14 H14 126.1 . .
C15 C14 H14 126.1 . .
N4 C7 C23 126.7(5) . 10_566
N4 C7 C8 107.8(5) . .
C23 C7 C8 125.5(5) 10_566 .
C14 C13 C12 108.5(6) . .
C14 C13 H13 125.7 . .
C12 C13 H13 125.7 . .
C9 C8 C7 107.9(6) . .
C9 C8 H8 126.0 . .
C7 C8 H8 126.0 . .
N4 C10 C11 125.6(6) . .
N4 C10 C9 107.9(5) . .
C11 C10 C9 126.5(6) . .
C29 C28 C27 119.6(6) . .
C29 C28 H28 120.2 . .
C27 C28 H28 120.2 . .
C27 C26 C25 121.0(6) . .
C27 C26 H26 119.5 . .
C25 C26 H26 119.5 . .
C7 C23 C15 125.5(5) 10_566 .
C7 C23 C24 115.4(5) 10_566 .
C15 C23 C24 119.1(5) . .
C26 C27 C28 118.3(6) . .
C26 C27 C30 121.7(7) . .
C28 C27 C30 120.0(6) . .
C12 C11 C10 126.8(6) . .
C12 C11 C16 118.2(5) . .
C10 C11 C16 115.0(5) . .
C26 C25 C24 120.7(6) . .
C26 C25 H25 119.6 . .
C24 C25 H25 119.6 . .
C17 C16 C21 118.5(6) . .
C17 C16 C11 121.2(7) . .
C21 C16 C11 120.2(6) . .
C11 C12 N3 126.8(6) . .
C11 C12 C13 126.9(6) . .
N3 C12 C13 106.3(5) . .
C24 C29 C28 121.6(6) . .
C24 C29 H29 119.2 . .
C28 C29 H29 119.2 . .
C19 C18 C17 119.0(8) . .
C19 C18 H18 120.5 . .
C17 C18 H18 120.5 . .
C20 C19 C18 119.4(8) . .
C20 C19 C22 120.6(8) . .
C18 C19 C22 119.9(8) . .
C16 C21 C20 119.5(7) . .
C16 C21 H21 120.3 . .
C20 C21 H21 120.3 . .
C27 C30 H30A 109.5 . .
C27 C30 H30B 109.5 . .
H30A C30 H30B 109.5 . .
C27 C30 H30C 109.5 . .
H30A C30 H30C 109.5 . .
H30B C30 H30C 109.5 . .
C19 C20 C21 121.5(8) . .
C19 C20 H20 119.2 . .
C21 C20 H20 119.2 . .
C16 C17 C18 122.0(8) . .
C16 C17 H17 119.0 . .
C18 C17 H17 119.0 . .
C19 C22 H22A 109.5 . .
C19 C22 H22B 109.5 . .
H22A C22 H22B 109.5 . .
C19 C22 H22C 109.5 . .
H22A C22 H22C 109.5 . .
H22B C22 H22C 109.5 . .
C2 C1 C6 117.8(9) . .
C2 C1 O5 119.5(12) . .
C6 C1 O5 122.7(12) . .
C5 C6 C1 120.9(9) . .
C5 C6 H6 119.5 . .
C1 C6 H6 119.5 . .
C3 C2 C1 120.7(10) . .
C3 C2 H2 119.7 . .
C1 C2 H2 119.7 . .
C5 C4 C3 116.4(9) . .
C5 C4 H4 121.8 . .
C3 C4 H4 121.8 . .
N1 C3 C2 114.3(18) . .
N1 C3 C4 123.7(18) . .
C2 C3 C4 121.4(10) . .
C6 C5 C4 121.6(10) . .
C6 C5 H5 119.2 . .
C4 C5 H5 119.2 . .
O5 C1' C2' 123.6(12) . .
O5 C1' C6' 115.7(11) . .
C2' C1' C6' 120.6(9) . .
C1' C2' C3' 118.2(9) . .
C1' C2' H2' 120.9 . .
C3' C2' H2' 120.9 . .
C5' C6' C1' 120.5(9) . .
C5' C6' H6' 119.7 . .
C1' C6' H6' 119.7 . .
C5' C4' C3' 121.3(10) . .
C5' C4' H4' 119.3 . .
C3' C4' H4' 119.3 . .
C4' C3' C2' 119.8(9) . .
C4' C3' N2 118.8(13) . .
C2' C3' N2 121.0(13) . .
C4' C5' C6' 119.0(10) . .
C4' C5' H5' 120.5 . .
C6' C5' H5' 120.5 . .
O4 N2 O3 140(3) . .
O4 N2 C3' 100.0(19) . .
O3 N2 C3' 117(2) . .
O1 N1 C3 109(3) . .
O1 N1 O2 130(3) . .
C3 N1 O2 121(3) . .

loop_
_geom_bond_atom_site_label_1
_geom_bond_atom_site_label_2
_geom_bond_distance
_geom_bond_site_symmetry_2
Sn1 O5 2.051(4) .
Sn1 O5 2.051(4) 10_566
Sn1 N4 2.091(5) 10_566
Sn1 N4 2.091(5) .
Sn1 N3 2.093(5) .
Sn1 N3 2.093(5) 10_566
N4 C7 1.376(7) .
N4 C10 1.383(8) .
O5 C1' 1.313(12) .
O5 C1 1.419(13) .
N3 C15 1.363(7) .
N3 C12 1.393(7) .
C15 C14 1.426(8) .
C15 C23 1.429(8) .
C24 C29 1.361(8) .
C24 C25 1.385(9) .
C24 C23 1.488(8) .
C9 C8 1.361(9) .
C9 C10 1.427(8) .
C9 H9 0.9500 .
C14 C13 1.337(9) .
C14 H14 0.9500 .
C7 C23 1.423(8) 10_566
C7 C8 1.432(8) .
C13 C12 1.455(9) .
C13 H13 0.9500 .
C8 H8 0.9500 .
C10 C11 1.406(8) .
C28 C29 1.392(9) .
C28 C27 1.407(10) .
C28 H28 0.9500 .
C26 C27 1.374(9) .
C26 C25 1.385(8) .
C26 H26 0.9500 .
C23 C7 1.423(8) 10_566
C27 C30 1.518(8) .
C11 C12 1.385(8) .
C11 C16 1.510(8) .
C25 H25 0.9500 .
C16 C17 1.327(10) .
C16 C21 1.376(9) .
C29 H29 0.9500 .
C18 C19 1.344(11) .
C18 C17 1.414(10) .
C18 H18 0.9500 .
C19 C20 1.346(11) .
C19 C22 1.562(11) .
C21 C20 1.388(10) .
C21 H21 0.9500 .
C30 H30A 0.9800 .
C30 H30B 0.9800 .
C30 H30C 0.9800 .
C20 H20 0.9500 .
C17 H17 0.9500 .
C22 H22A 0.9800 .
C22 H22B 0.9800 .
C22 H22C 0.9800 .
C1 C2 1.342(14) .
C1 C6 1.363(14) .
C6 C5 1.339(13) .
C6 H6 0.9500 .
C2 C3 1.342(14) .
C2 H2 0.9500 .
C4 C5 1.357(14) .
C4 C3 1.366(14) .
C4 H4 0.9500 .
C3 N1 1.32(3) .
C5 H5 0.9500 .
C1' C2' 1.325(13) .
C1' C6' 1.366(13) .
C2' C3' 1.382(13) .
C2' H2' 0.9500 .
C6' C5' 1.336(14) .
C6' H6' 0.9500 .
C4' C5' 1.326(14) .
C4' C3' 1.340(14) .
C4' H4' 0.9500 .
C3' N2 1.54(2) .
C5' H5' 0.9500 .
N2 O4 1.259(18) .
N2 O3 1.251(18) .
N1 O1 1.310(18) .
N1 O2 1.33(2) .

loop_
_platon_squeeze_void_nr
_platon_squeeze_void_average_x
_platon_squeeze_void_average_y
_platon_squeeze_void_average_z
_platon_squeeze_void_volume
_platon_squeeze_void_count_electrons
_platon_squeeze_void_content
1 0.000 0.000 -0.006 441 191 ' '
2 0.333 0.667 0.965 442 191 ' '
3 0.667 0.333 0.632 442 191 ' '
